data_4302831
loop_
_publ_author_name
'Tetsuya Sato'
'Koshiro Nishi'
'Seiichiro Iijima'
'Masaaki Kojima'
'Naohide Matsumoto'

_publ_contact_author_email naohide@aster.sci.kumamoto-u.ac.jp
_publ_contact_author_fax 81-96-342-3390
_publ_contact_author_name 'Naohide Matsumoto'
_publ_contact_author_phone 81-96-342-3390
_publ_section_title
;
One-Step and Two-Step Spin-Crossover Iron(II) Complexes of
((2-Methylimidazol-4-yl)methylidene)histamine
;
_journal_name_full 'Inorganic Chemistry'
_journal_page_first 7211
_journal_page_last 7229
_journal_paper_doi 10.1021/ic9006197
_journal_volume 48
_journal_year 2009
_chemical_formula_moiety 'C22 H31 Cl2 Fe N10 O5 '
_chemical_formula_sum 'C22 H31 Cl2 Fe N10 O5'
_chemical_formula_weight 642.30
_space_group_IT_number 14
_symmetry_cell_setting monoclinic
_symmetry_Int_Tables_number 14
_symmetry_space_group_name_Hall '-P 2yn'
_symmetry_space_group_name_H-M 'P 1 21/n 1'
_cell_angle_alpha 90.0000
_cell_angle_beta 95.132(14)
_cell_angle_gamma 90.0000
_cell_formula_units_Z 4
_cell_length_a 12.059(5)
_cell_length_b 19.048(9)
_cell_length_c 13.079(5)
_cell_measurement_reflns_used 12554
_cell_measurement_temperature 296.1
_cell_measurement_theta_max 27.5
_cell_measurement_theta_min 3.1
_cell_volume 2992(2)
_computing_cell_refinement PROCESS-AUTO
_computing_data_collection PROCESS-AUTO
_computing_data_reduction CrystalStructure
_computing_publication_material 'CrystalStructure 3.8'
_computing_structure_refinement CRYSTALS
_computing_structure_solution 'DIRDIF99 (PATTY)'
_diffrn_detector_area_resol_mean 10.00
_diffrn_measured_fraction_theta_full 0.989
_diffrn_measured_fraction_theta_max 0.989
_diffrn_measurement_device_type 'Rigaku RAXIS-RAPID'
_diffrn_measurement_method \w
_diffrn_radiation_type 'Mo K\a'
_diffrn_radiation_wavelength 0.71075
_diffrn_reflns_av_R_equivalents 0.100
_diffrn_reflns_limit_h_max 15
_diffrn_reflns_limit_h_min -13
_diffrn_reflns_limit_k_max 24
_diffrn_reflns_limit_k_min -24
_diffrn_reflns_limit_l_max 16
_diffrn_reflns_limit_l_min -16
_diffrn_reflns_number 28710
_diffrn_reflns_theta_full 27.48
_diffrn_reflns_theta_max 27.48
_exptl_absorpt_coefficient_mu 0.731
_exptl_absorpt_correction_T_max 0.927
_exptl_absorpt_correction_T_min 0.474
_exptl_absorpt_correction_type multi-scan
_exptl_absorpt_process_details
;
    Higashi, T. (1995). Program for Absorption Correction.
    Rigaku Corporation, Tokyo, Japan.
;
_exptl_crystal_colour red
_exptl_crystal_density_diffrn 1.426
_exptl_crystal_density_method 'not measured'
_exptl_crystal_description platelet
_exptl_crystal_F_000 1332.00
_exptl_crystal_size_max 0.37
_exptl_crystal_size_mid 0.27
_exptl_crystal_size_min 0.10
_refine_diff_density_max 0.66
_refine_diff_density_min -0.32
_refine_ls_extinction_method none
_refine_ls_goodness_of_fit_ref 1.000
_refine_ls_hydrogen_treatment refall
_refine_ls_number_parameters 392
_refine_ls_number_reflns 2433
_refine_ls_R_factor_gt 0.0537
_refine_ls_shift/su_max 0.0000
_refine_ls_structure_factor_coef Fsqd
_refine_ls_weighting_details 'w = 1/[0.0022Fo^2^ + 1.0000\s(Fo^2^)]/(4Fo^2^)'
_refine_ls_weighting_scheme calc
_refine_ls_wR_factor_ref 0.1398
_reflns_number_gt 2411
_reflns_number_total 6777
_reflns_threshold_expression F^2^>2.0\s(F^2^)
_cod_data_source_file ic9006197_si_002_03.cif
_cod_data_source_block '_Fe(H2L)2ClClO4-new'
_cod_original_formula_sum 'C22 H31 Cl2 Fe N10 O5 '
_cod_database_code 4302831

loop_
_symmetry_equiv_pos_site_id
_symmetry_equiv_pos_as_xyz
1 +X,+Y,+Z
2 1/2-X,1/2+Y,1/2-Z
3 -X,-Y,-Z
4 1/2+X,1/2-Y,1/2+Z

loop_
_atom_site_label
_atom_site_type_symbol
_atom_site_fract_x
_atom_site_fract_y
_atom_site_fract_z
_atom_site_U_iso_or_equiv
_atom_site_adp_type
_atom_site_occupancy
_atom_site_symmetry_multiplicity
_atom_site_calc_flag
_atom_site_refinement_flags
_atom_site_disorder_assembly
_atom_site_disorder_group
Fe(1) Fe 0.64557(7) 0.24869(5) 0.38253(6) 0.0503(2) Uani 1.00 1 d . . .
Cl(1) Cl 0.13711(18) 0.44127(12) 0.39399(19) 0.1035(8) Uani 1.00 1 d . . .
Cl(2) Cl 0.22943(17) 0.04415(11) 0.45748(16) 0.0678(6) Uani 1.00 1 d . . .
O(1) O 0.1229(4) 0.0247(2) 0.4869(5) 0.116(2) Uani 1.00 1 d . . .
O(2) O 0.3069(5) 0.0249(4) 0.5355(6) 0.177(3) Uani 1.00 1 d . . .
O(3) O 0.2407(5) 0.1164(3) 0.4480(6) 0.151(3) Uani 1.00 1 d . . .
O(4) O 0.2539(8) 0.0098(6) 0.3755(7) 0.270(5) Uani 1.00 1 d . . .
O(5) O 0.2617(10) 0.4829(5) 0.6240(10) 0.240(5) Uani 1.00 1 d . . .
N(1) N 0.5138(6) 0.0779(4) 0.1881(7) 0.108(3) Uani 1.00 1 d . . .
N(2) N 0.5712(4) 0.1649(3) 0.2867(4) 0.063(2) Uani 1.00 1 d . . .
N(3) N 0.5833(4) 0.1756(3) 0.4933(4) 0.064(2) Uani 1.00 1 d . . .
N(4) N 0.7452(5) 0.4052(4) 0.6077(6) 0.102(3) Uani 1.00 1 d . . .
N(5) N 0.6924(4) 0.3142(3) 0.5124(4) 0.066(2) Uani 1.00 1 d . . .
N(6) N 0.3591(5) 0.3840(3) 0.3092(5) 0.078(2) Uani 1.00 1 d . . .
N(7) N 0.5036(5) 0.3142(2) 0.3391(4) 0.0581(19) Uani 1.00 1 d . . .
N(8) N 0.7050(5) 0.3191(3) 0.2676(4) 0.066(2) Uani 1.00 1 d . . .
N(9) N 0.9496(6) 0.1312(4) 0.4241(4) 0.084(2) Uani 1.00 1 d . . .
N(10) N 0.8088(4) 0.2026(3) 0.3911(4) 0.0595(19) Uani 1.00 1 d . . .
C(1) C 0.5678(8) 0.1876(5) 0.0997(6) 0.119(4) Uani 1.00 1 d . . .
C(2) C 0.5531(6) 0.1439(5) 0.1901(7) 0.081(3) Uani 1.00 1 d . . .
C(3) C 0.5042(7) 0.0549(5) 0.2841(10) 0.108(4) Uani 1.00 1 d . . .
C(4) C 0.5403(5) 0.1093(4) 0.3467(7) 0.075(2) Uani 1.00 1 d . . .
C(5) C 0.5454(5) 0.1183(4) 0.4546(6) 0.074(2) Uani 1.00 1 d . . .
C(6) C 0.5878(7) 0.1863(4) 0.6031(5) 0.090(3) Uani 1.00 1 d . . .
C(7) C 0.6960(7) 0.2192(5) 0.6453(5) 0.089(3) Uani 1.00 1 d . . .
C(8) C 0.7105(6) 0.2932(5) 0.6141(5) 0.073(2) Uani 1.00 1 d . . .
C(9) C 0.7417(7) 0.3493(5) 0.6717(7) 0.099(3) Uani 1.00 1 d . . .
C(10) C 0.7148(6) 0.3819(4) 0.5123(6) 0.078(3) Uani 1.00 1 d . . .
C(11) C 0.3399(6) 0.2862(4) 0.4351(6) 0.087(3) Uani 1.00 1 d . . .
C(12) C 0.4017(6) 0.3274(3) 0.3632(5) 0.061(2) Uani 1.00 1 d . . .
C(13) C 0.4363(8) 0.4074(4) 0.2499(6) 0.082(3) Uani 1.00 1 d . . .
C(14) C 0.5258(7) 0.3656(4) 0.2683(5) 0.069(2) Uani 1.00 1 d . . .
C(15) C 0.6353(8) 0.3653(4) 0.2329(5) 0.079(3) Uani 1.00 1 d . . .
C(16) C 0.8178(7) 0.3192(4) 0.2330(6) 0.091(3) Uani 1.00 1 d . . .
C(17) C 0.9042(5) 0.3078(4) 0.3255(6) 0.078(2) Uani 1.00 1 d . . .
C(18) C 0.9035(6) 0.2350(3) 0.3668(5) 0.065(2) Uani 1.00 1 d . . .
C(19) C 0.9908(6) 0.1906(5) 0.3860(6) 0.085(3) Uani 1.00 1 d . . .
C(20) C 0.8407(7) 0.1398(4) 0.4265(5) 0.067(2) Uani 1.00 1 d . . .
C(21) C 0.3366(13) 0.4360(7) 0.6720(11) 0.195(7) Uani 1.00 1 d . . .
C(22) C 0.4378(10) 0.4333(7) 0.6195(11) 0.202(7) Uani 1.00 1 d . . .
H(1) H 0.5022 0.2144 0.0831 0.142 Uiso 1.00 1 c R . .
H(2) H 0.6293 0.2183 0.1139 0.142 Uiso 1.00 1 c R . .
H(3) H 0.5809 0.1582 0.0435 0.142 Uiso 1.00 1 c R . .
H(4) H 0.4947 0.0511 0.1278 0.126 Uiso 1.00 1 c R . .
H(5) H 0.4783 0.0105 0.3049 0.127 Uiso 1.00 1 c R . .
H(6) H 0.5216 0.0818 0.4972 0.089 Uiso 1.00 1 c R . .
H(7) H 0.5802 0.1419 0.6350 0.109 Uiso 1.00 1 c R . .
H(8) H 0.5280 0.2159 0.6180 0.109 Uiso 1.00 1 c R . .
H(9) H 0.7552 0.1920 0.6230 0.107 Uiso 1.00 1 c R . .
H(10) H 0.6990 0.2180 0.7181 0.107 Uiso 1.00 1 c R . .
H(11) H 0.7647 0.4520 0.6265 0.121 Uiso 1.00 1 c R . .
H(12) H 0.7109 0.4103 0.4524 0.093 Uiso 1.00 1 c R . .
H(13) H 0.7583 0.3498 0.7440 0.117 Uiso 1.00 1 c R . .
H(14) H 0.3017 0.2488 0.3992 0.104 Uiso 1.00 1 c R . .
H(15) H 0.3908 0.2676 0.4879 0.104 Uiso 1.00 1 c R . .
H(16) H 0.2876 0.3156 0.4646 0.104 Uiso 1.00 1 c R . .
H(17) H 0.2873 0.4037 0.3134 0.091 Uiso 1.00 1 c R . .
H(18) H 0.4292 0.4461 0.2039 0.096 Uiso 1.00 1 c R . .
H(19) H 0.6555 0.3992 0.1845 0.094 Uiso 1.00 1 c R . .
H(20) H 0.8312 0.3632 0.2023 0.110 Uiso 1.00 1 c R . .
H(21) H 0.8238 0.2828 0.1841 0.110 Uiso 1.00 1 c R . .
H(22) H 0.8888 0.3395 0.3785 0.095 Uiso 1.00 1 c R . .
H(23) H 0.9759 0.3176 0.3042 0.095 Uiso 1.00 1 c R . .
H(24) H 0.9911 0.0905 0.4453 0.100 Uiso 1.00 1 c R . .
H(25) H 1.0663 0.1995 0.3747 0.101 Uiso 1.00 1 c R . .
H(26) H 0.7918 0.1056 0.4503 0.081 Uiso 1.00 1 c R . .
H(27) H 0.4900 0.4653 0.6523 0.244 Uiso 1.00 1 c R . .
H(28) H 0.4698 0.3877 0.6198 0.244 Uiso 1.00 1 c R . .
H(29) H 0.4189 0.4479 0.5507 0.244 Uiso 1.00 1 c R . .
H(30) H 0.3042 0.3906 0.6650 0.230 Uiso 1.00 1 c R . .
H(31) H 0.3568 0.4455 0.7425 0.230 Uiso 1.00 1 c R . .

loop_
_atom_site_aniso_label
_atom_site_aniso_U_11
_atom_site_aniso_U_22
_atom_site_aniso_U_33
_atom_site_aniso_U_12
_atom_site_aniso_U_13
_atom_site_aniso_U_23
Fe(1) 0.0587(5) 0.0452(5) 0.0470(5) 0.0008(5) 0.0042(4) 0.0024(4)
Cl(1) 0.0852(15) 0.0724(14) 0.149(2) 0.0106(11) -0.0100(14) 0.0323(14)
Cl(2) 0.0672(13) 0.0595(13) 0.0768(13) 0.0004(10) 0.0059(11) -0.0001(10)
O(1) 0.069(3) 0.082(4) 0.203(6) 0.003(3) 0.042(3) 0.034(4)
O(2) 0.113(5) 0.188(8) 0.221(8) 0.011(5) -0.040(5) 0.080(6)
O(3) 0.143(5) 0.072(4) 0.241(8) -0.006(4) 0.033(5) 0.038(5)
O(4) 0.273(12) 0.326(13) 0.236(10) -0.189(10) 0.158(9) -0.204(10)
O(5) 0.223(11) 0.175(9) 0.325(14) -0.019(8) 0.039(10) 0.086(9)
N(1) 0.101(5) 0.086(6) 0.128(7) 0.013(4) -0.039(5) -0.050(5)
N(2) 0.052(3) 0.067(4) 0.068(4) 0.005(3) -0.003(3) -0.008(3)
N(3) 0.071(4) 0.068(4) 0.055(3) 0.008(3) 0.010(3) 0.011(3)
N(4) 0.097(5) 0.084(6) 0.120(6) 0.006(4) -0.016(5) -0.049(5)
N(5) 0.075(4) 0.056(4) 0.065(4) 0.005(3) -0.004(3) -0.004(3)
N(6) 0.073(4) 0.055(4) 0.100(5) 0.011(3) -0.019(4) -0.010(3)
N(7) 0.062(4) 0.053(3) 0.058(3) 0.000(3) -0.003(3) 0.002(3)
N(8) 0.073(4) 0.070(4) 0.055(3) -0.001(3) 0.003(3) 0.011(3)
N(9) 0.072(5) 0.086(5) 0.092(5) 0.026(4) -0.001(4) -0.006(4)
N(10) 0.059(3) 0.057(4) 0.063(3) -0.004(3) 0.008(3) 0.003(3)
C(1) 0.141(9) 0.149(9) 0.066(6) 0.022(7) -0.003(5) -0.034(6)
C(2) 0.078(5) 0.076(6) 0.085(6) 0.011(5) -0.012(5) -0.023(5)
C(3) 0.084(6) 0.065(7) 0.168(10) -0.005(4) -0.029(7) -0.018(7)
C(4) 0.061(5) 0.051(5) 0.111(7) -0.004(4) -0.004(5) -0.010(5)
C(5) 0.067(5) 0.057(5) 0.097(6) -0.004(4) 0.011(4) 0.015(5)
C(6) 0.108(7) 0.090(6) 0.075(5) 0.014(5) 0.029(5) 0.023(4)
C(7) 0.104(7) 0.114(7) 0.050(4) 0.026(5) 0.009(4) 0.009(4)
C(8) 0.078(5) 0.086(6) 0.052(4) 0.014(4) -0.005(4) -0.007(4)
C(9) 0.109(7) 0.110(8) 0.072(6) 0.007(6) -0.024(5) -0.024(6)
C(10) 0.077(5) 0.070(6) 0.085(6) 0.007(4) 0.001(4) -0.008(5)
C(11) 0.066(5) 0.080(6) 0.114(6) 0.015(4) 0.003(5) -0.003(5)
C(12) 0.067(5) 0.045(4) 0.067(5) -0.000(4) -0.012(4) -0.004(3)
C(13) 0.098(6) 0.058(5) 0.085(6) 0.009(5) -0.024(5) 0.019(4)
C(14) 0.081(6) 0.055(5) 0.069(5) 0.003(4) -0.010(4) 0.010(4)
C(15) 0.106(7) 0.074(6) 0.055(4) -0.006(5) -0.001(4) 0.020(4)
C(16) 0.104(7) 0.094(7) 0.077(5) -0.009(5) 0.021(5) 0.030(4)
C(17) 0.057(4) 0.091(6) 0.090(5) -0.015(4) 0.026(4) 0.006(5)
C(18) 0.067(5) 0.063(5) 0.065(4) 0.002(4) 0.007(4) -0.007(3)
C(19) 0.061(5) 0.098(7) 0.095(6) 0.004(5) 0.005(4) -0.009(5)
C(20) 0.078(6) 0.060(5) 0.065(4) 0.005(4) 0.012(4) -0.001(4)
C(21) 0.182(14) 0.183(15) 0.210(14) -0.021(11) -0.042(11) 0.127(12)
C(22) 0.145(11) 0.188(14) 0.276(17) -0.036(10) 0.040(12) -0.114(13)

loop_
_atom_type_symbol
_atom_type_description
_atom_type_scat_dispersion_real
_atom_type_scat_dispersion_imag
_atom_type_scat_source
C C 0.003 0.002
;
International Tables for Crystallography
(1992, Vol. C, Tables 4.2.6.8 and 6.1.1.4)
;
H H 0.000 0.000
;
International Tables for Crystallography
(1992, Vol. C, Table 6.1.1.4)
;
O O 0.011 0.006
;
International Tables for Crystallography
(1992, Vol. C, Tables 4.2.6.8 and 6.1.1.4)
;
N N 0.006 0.003
;
International Tables for Crystallography
(1992, Vol. C, Tables 4.2.6.8 and 6.1.1.4)
;
Cl Cl 0.148 0.159
;
International Tables for Crystallography
(1992, Vol. C, Tables 4.2.6.8 and 6.1.1.4)
;
Fe Fe 0.346 0.844
;
International Tables for Crystallography
(1992, Vol. C, Tables 4.2.6.8 and 6.1.1.4)
;

loop_
_geom_angle_atom_site_label_1
_geom_angle_atom_site_label_2
_geom_angle_atom_site_label_3
_geom_angle
_geom_angle_publ_flag
_geom_angle_site_symmetry_1
_geom_angle_site_symmetry_2
_geom_angle_site_symmetry_3
N(2) Fe(1) N(3) 76.5(2) yes . . .
N(2) Fe(1) N(5) 162.0(2) yes . . .
N(2) Fe(1) N(7) 89.8(2) yes . . .
N(2) Fe(1) N(8) 101.4(2) yes . . .
N(2) Fe(1) N(10) 93.4(2) yes . . .
N(3) Fe(1) N(5) 85.8(2) yes . . .
N(3) Fe(1) N(7) 103.4(2) yes . . .
N(3) Fe(1) N(8) 177.9(2) yes . . .
N(3) Fe(1) N(10) 94.2(2) yes . . .
N(5) Fe(1) N(7) 91.0(2) yes . . .
N(5) Fe(1) N(8) 96.2(2) yes . . .
N(5) Fe(1) N(10) 91.2(2) yes . . .
N(7) Fe(1) N(8) 76.4(2) yes . . .
N(7) Fe(1) N(10) 162.4(2) yes . . .
N(8) Fe(1) N(10) 86.1(2) yes . . .
O(1) Cl(2) O(2) 107.5(4) yes . . .
O(1) Cl(2) O(3) 112.3(3) yes . . .
O(1) Cl(2) O(4) 111.4(5) yes . . .
O(2) Cl(2) O(3) 105.5(4) yes . . .
O(2) Cl(2) O(4) 106.7(5) yes . . .
O(3) Cl(2) O(4) 112.9(6) yes . . .
C(2) N(1) C(3) 110.2(8) yes . . .
Fe(1) N(2) C(2) 142.8(5) yes . . .
Fe(1) N(2) C(4) 110.6(5) yes . . .
C(2) N(2) C(4) 106.2(6) yes . . .
Fe(1) N(3) C(5) 114.6(5) yes . . .
Fe(1) N(3) C(6) 125.7(4) yes . . .
C(5) N(3) C(6) 119.7(6) yes . . .
C(9) N(4) C(10) 107.0(7) yes . . .
Fe(1) N(5) C(8) 126.9(5) yes . . .
Fe(1) N(5) C(10) 127.5(5) yes . . .
C(8) N(5) C(10) 105.6(6) yes . . .
C(12) N(6) C(13) 108.3(6) yes . . .
Fe(1) N(7) C(12) 141.5(4) yes . . .
Fe(1) N(7) C(14) 112.8(5) yes . . .
C(12) N(7) C(14) 105.3(6) yes . . .
Fe(1) N(8) C(15) 115.1(5) yes . . .
Fe(1) N(8) C(16) 125.6(4) yes . . .
C(15) N(8) C(16) 119.3(6) yes . . .
C(19) N(9) C(20) 107.7(7) yes . . .
Fe(1) N(10) C(18) 126.0(4) yes . . .
Fe(1) N(10) C(20) 128.5(5) yes . . .
C(18) N(10) C(20) 105.4(6) yes . . .
N(1) C(2) N(2) 109.2(8) yes . . .
N(1) C(2) C(1) 125.6(8) yes . . .
N(2) C(2) C(1) 125.1(8) yes . . .
N(1) C(3) C(4) 105.3(8) yes . . .
N(2) C(4) C(3) 109.0(8) yes . . .
N(2) C(4) C(5) 118.7(7) yes . . .
C(3) C(4) C(5) 132.2(9) yes . . .
N(3) C(5) C(4) 118.8(7) yes . . .
N(3) C(6) C(7) 112.1(6) yes . . .
C(6) C(7) C(8) 114.5(6) yes . . .
N(5) C(8) C(7) 121.7(7) yes . . .
N(5) C(8) C(9) 108.7(8) yes . . .
C(7) C(8) C(9) 129.6(7) yes . . .
N(4) C(9) C(8) 107.5(8) yes . . .
N(4) C(10) N(5) 111.2(7) yes . . .
N(6) C(12) N(7) 110.0(6) yes . . .
N(6) C(12) C(11) 124.2(7) yes . . .
N(7) C(12) C(11) 125.8(6) yes . . .
N(6) C(13) C(14) 106.7(7) yes . . .
N(7) C(14) C(13) 109.6(7) yes . . .
N(7) C(14) C(15) 116.7(6) yes . . .
C(13) C(14) C(15) 133.7(7) yes . . .
N(8) C(15) C(14) 119.0(7) yes . . .
N(8) C(16) C(17) 109.7(6) yes . . .
C(16) C(17) C(18) 113.0(6) yes . . .
N(10) C(18) C(17) 122.6(6) yes . . .
N(10) C(18) C(19) 109.2(6) yes . . .
C(17) C(18) C(19) 128.2(7) yes . . .
N(9) C(19) C(18) 106.6(7) yes . . .
N(9) C(20) N(10) 111.1(7) yes . . .
O(5) C(21) C(22) 110.6(12) yes . . .
C(2) N(1) H(4) 125.3 no . . .
C(3) N(1) H(4) 124.4 no . . .
C(9) N(4) H(11) 126.7 no . . .
C(10) N(4) H(11) 126.3 no . . .
C(12) N(6) H(17) 125.9 no . . .
C(13) N(6) H(17) 125.9 no . . .
C(19) N(9) H(24) 126.1 no . . .
C(20) N(9) H(24) 126.2 no . . .
C(2) C(1) H(1) 109.3 no . . .
C(2) C(1) H(2) 109.9 no . . .
C(2) C(1) H(3) 109.2 no . . .
H(1) C(1) H(2) 109.5 no . . .
H(1) C(1) H(3) 109.5 no . . .
H(2) C(1) H(3) 109.5 no . . .
N(1) C(3) H(5) 127.9 no . . .
C(4) C(3) H(5) 126.8 no . . .
N(3) C(5) H(6) 120.8 no . . .
C(4) C(5) H(6) 120.4 no . . .
N(3) C(6) H(7) 108.3 no . . .
N(3) C(6) H(8) 108.9 no . . .
C(7) C(6) H(7) 108.9 no . . .
C(7) C(6) H(8) 109.1 no . . .
H(7) C(6) H(8) 109.5 no . . .
C(6) C(7) H(9) 108.1 no . . .
C(6) C(7) H(10) 108.1 no . . .
C(8) C(7) H(9) 108.9 no . . .
C(8) C(7) H(10) 107.7 no . . .
H(9) C(7) H(10) 109.5 no . . .
N(4) C(9) H(13) 126.3 no . . .
C(8) C(9) H(13) 126.2 no . . .
N(4) C(10) H(12) 124.6 no . . .
N(5) C(10) H(12) 124.3 no . . .
C(12) C(11) H(14) 109.5 no . . .
C(12) C(11) H(15) 109.3 no . . .
C(12) C(11) H(16) 109.6 no . . .
H(14) C(11) H(15) 109.5 no . . .
H(14) C(11) H(16) 109.5 no . . .
H(15) C(11) H(16) 109.5 no . . .
N(6) C(13) H(18) 126.6 no . . .
C(14) C(13) H(18) 126.6 no . . .
N(8) C(15) H(19) 120.4 no . . .
C(14) C(15) H(19) 120.6 no . . .
N(8) C(16) H(20) 109.1 no . . .
N(8) C(16) H(21) 109.6 no . . .
C(17) C(16) H(20) 109.1 no . . .
C(17) C(16) H(21) 109.8 no . . .
H(20) C(16) H(21) 109.5 no . . .
C(16) C(17) H(22) 108.7 no . . .
C(16) C(17) H(23) 108.2 no . . .
C(18) C(17) H(22) 108.7 no . . .
C(18) C(17) H(23) 108.9 no . . .
H(22) C(17) H(23) 109.5 no . . .
N(9) C(19) H(25) 126.7 no . . .
C(18) C(19) H(25) 126.7 no . . .
N(9) C(20) H(26) 124.6 no . . .
N(10) C(20) H(26) 124.3 no . . .
O(5) C(21) H(30) 107.4 no . . .
O(5) C(21) H(31) 114.7 no . . .
C(22) C(21) H(30) 106.2 no . . .
C(22) C(21) H(31) 108.1 no . . .
H(30) C(21) H(31) 109.5 no . . .
C(21) C(22) H(27) 108.3 no . . .
C(21) C(22) H(28) 112.8 no . . .
C(21) C(22) H(29) 107.2 no . . .
H(27) C(22) H(28) 109.5 no . . .
H(27) C(22) H(29) 109.5 no . . .
H(28) C(22) H(29) 109.5 no . . .

loop_
_geom_bond_atom_site_label_1
_geom_bond_atom_site_label_2
_geom_bond_distance
_geom_bond_publ_flag
_geom_bond_site_symmetry_1
_geom_bond_site_symmetry_2
Fe(1) N(2) 2.173(6) yes . .
Fe(1) N(3) 2.189(6) yes . .
Fe(1) N(5) 2.143(5) yes . .
Fe(1) N(7) 2.153(5) yes . .
Fe(1) N(8) 2.183(5) yes . .
Fe(1) N(10) 2.148(5) yes . .
Cl(2) O(1) 1.422(6) yes . .
Cl(2) O(2) 1.371(7) yes . .
Cl(2) O(3) 1.390(7) yes . .
Cl(2) O(4) 1.312(10) yes . .
O(5) C(21) 1.380(18) yes . .
N(1) C(2) 1.343(13) yes . .
N(1) C(3) 1.345(16) yes . .
N(2) C(2) 1.325(11) yes . .
N(2) C(4) 1.389(10) yes . .
N(3) C(5) 1.272(10) yes . .
N(3) C(6) 1.447(9) yes . .
N(4) C(9) 1.356(13) yes . .
N(4) C(10) 1.344(12) yes . .
N(5) C(8) 1.387(9) yes . .
N(5) C(10) 1.316(10) yes . .
N(6) C(12) 1.364(9) yes . .
N(6) C(13) 1.340(11) yes . .
N(7) C(12) 1.320(10) yes . .
N(7) C(14) 1.391(9) yes . .
N(8) C(15) 1.273(10) yes . .
N(8) C(16) 1.471(10) yes . .
N(9) C(19) 1.349(12) yes . .
N(9) C(20) 1.326(11) yes . .
N(10) C(18) 1.360(10) yes . .
N(10) C(20) 1.328(9) yes . .
C(1) C(2) 1.470(13) yes . .
C(3) C(4) 1.366(13) yes . .
C(4) C(5) 1.417(13) yes . .
C(6) C(7) 1.507(12) yes . .
C(7) C(8) 1.483(13) yes . .
C(8) C(9) 1.341(13) yes . .
C(11) C(12) 1.477(11) yes . .
C(13) C(14) 1.345(12) yes . .
C(14) C(15) 1.438(13) yes . .
C(16) C(17) 1.540(10) yes . .
C(17) C(18) 1.490(10) yes . .
C(18) C(19) 1.356(11) yes . .
C(21) C(22) 1.45(2) yes . .
N(1) H(4) 0.950 no . .
N(4) H(11) 0.950 no . .
N(6) H(17) 0.950 no . .
N(9) H(24) 0.950 no . .
C(1) H(1) 0.950 no . .
C(1) H(2) 0.950 no . .
C(1) H(3) 0.950 no . .
C(3) H(5) 0.950 no . .
C(5) H(6) 0.950 no . .
C(6) H(7) 0.950 no . .
C(6) H(8) 0.950 no . .
C(7) H(9) 0.950 no . .
C(7) H(10) 0.950 no . .
C(9) H(13) 0.950 no . .
C(10) H(12) 0.950 no . .
C(11) H(14) 0.950 no . .
C(11) H(15) 0.950 no . .
C(11) H(16) 0.950 no . .
C(13) H(18) 0.950 no . .
C(15) H(19) 0.950 no . .
C(16) H(20) 0.950 no . .
C(16) H(21) 0.950 no . .
C(17) H(22) 0.950 no . .
C(17) H(23) 0.950 no . .
C(19) H(25) 0.950 no . .
C(20) H(26) 0.950 no . .
C(21) H(30) 0.950 no . .
C(21) H(31) 0.950 no . .
C(22) H(27) 0.950 no . .
C(22) H(28) 0.950 no . .
C(22) H(29) 0.950 no . .

loop_
_geom_contact_atom_site_label_1
_geom_contact_atom_site_label_2
_geom_contact_distance
_geom_contact_publ_flag
_geom_contact_site_symmetry_1
_geom_contact_site_symmetry_2
Cl(1) O(5) 3.336(12) ? . .
Cl(1) N(1) 3.299(8) ? . 2_555
Cl(1) N(4) 3.252(8) ? . 3_666
Cl(1) N(6) 3.181(7) ? . .
Cl(1) C(3) 3.508(11) ? . 2_555
O(1) O(1) 3.158(7) ? . 3_556
O(1) N(9) 2.975(9) ? . 1_455
O(1) N(9) 3.334(9) ? . 3_656
O(1) C(20) 3.347(9) ? . 3_656
O(2) C(3) 3.479(13) ? . 3_656
O(2) C(4) 3.433(11) ? . 3_656
O(2) C(5) 3.253(11) ? . 3_656
O(3) N(9) 3.508(10) ? . 1_455
O(3) C(11) 3.457(10) ? . .
O(3) C(19) 3.360(10) ? . 1_455
O(4) N(6) 3.584(12) ? . 2_545
O(4) C(3) 3.453(14) ? . .
O(4) C(13) 3.329(13) ? . 2_545
O(5) Cl(1) 3.336(12) ? . .
O(5) N(1) 3.380(14) ? . 4_455
O(5) C(10) 3.161(14) ? . 3_666
N(1) Cl(1) 3.299(8) ? . 2_545
N(1) O(5) 3.380(14) ? . 4_554
N(1) N(4) 3.330(10) ? . 4_454
N(1) C(9) 3.551(12) ? . 4_454
N(4) Cl(1) 3.252(8) ? . 3_666
N(4) N(1) 3.330(10) ? . 4_555
N(6) Cl(1) 3.181(7) ? . .
N(6) O(4) 3.584(12) ? . 2_555
N(6) C(7) 3.401(10) ? . 4_454
N(9) O(1) 2.975(9) ? . 1_655
N(9) O(1) 3.334(9) ? . 3_656
N(9) O(3) 3.508(10) ? . 1_655
C(3) Cl(1) 3.508(11) ? . 2_545
C(3) O(2) 3.479(13) ? . 3_656
C(3) O(4) 3.453(14) ? . .
C(4) O(2) 3.433(11) ? . 3_656
C(5) O(2) 3.253(11) ? . 3_656
C(7) N(6) 3.401(10) ? . 4_555
C(9) N(1) 3.551(12) ? . 4_555
C(10) O(5) 3.161(14) ? . 3_666
C(11) O(3) 3.457(10) ? . .
C(13) O(4) 3.329(13) ? . 2_555
C(19) O(3) 3.360(10) ? . 1_655
C(20) O(1) 3.347(9) ? . 3_656
